data_7128381
loop_
_publ_author_name
'Salvado, Oriol'
'Fern\'andez, Elena'

_publ_section_title
;
 A modular olefination reaction between aldehydes and diborylsilylmethide
 lithium salts.
;
_journal_issue 51
_journal_name_full 'Chemical communications (Cambridge, England)'
_journal_page_first 6300
_journal_page_last 6303
_journal_paper_doi 10.1039/d1cc01882e
_journal_volume 57
_journal_year 2021
_chemical_formula_sum 'C20 H33 B O5 Si'
_chemical_formula_weight 392.36
_space_group_crystal_system monoclinic
_space_group_IT_number 14
_space_group_name_Hall '-P 2yn'
_space_group_name_H-M_alt 'P 1 21/n 1'
_atom_sites_solution_hydrogens geom
_audit_creation_method SHELXL-2018/3
_audit_update_record
;
2021-02-03 deposited with the CCDC.	2021-05-25 downloaded from the CCDC.
;
_cell_angle_alpha 90
_cell_angle_beta 100.2007(16)
_cell_angle_gamma 90
_cell_formula_units_Z 4
_cell_length_a 7.32916(12)
_cell_length_b 16.4248(2)
_cell_length_c 18.8570(3)
_cell_measurement_reflns_used 14675
_cell_measurement_temperature 100(2)
_cell_measurement_theta_max 34.3000
_cell_measurement_theta_min 2.6390
_cell_volume 2234.12(6)
_computing_cell_refinement 'CrysAlisPro 1.171.40.35 (Rigaku OD, 2018)'
_computing_data_collection 'CrysAlisPro 1.171.40.35 (Rigaku OD, 2018)'
_computing_data_reduction 'CrysAlisPro 1.171.40.35 (Rigaku OD, 2018)'
_computing_molecular_graphics
;
 SHELXle: C.B. Huebschle, G.M. Sheldrick & B. Dittrich
 J.Appl.Cryst. (2011) 44, 1281-1284.
;
_computing_publication_material 'SHELXL-2018/3 (Sheldrick, 2018)'
_computing_structure_refinement 'SHELXL-2018/3 (Sheldrick, 2018)'
_computing_structure_solution
;
  SHELXT V2018/2 (Sheldrick 2018); G.M. Sheldrick (2015)
 "SHELXT - Integrated space-group and crystal-structure
 determination", Acta Cryst., A71, 3-8. 
;
_diffrn_ambient_temperature 100(2)
_diffrn_detector_area_resol_mean 5.8140
_diffrn_detector_type 'PILATUS 200K'
_diffrn_measured_fraction_theta_full 1.000
_diffrn_measured_fraction_theta_max 0.949
_diffrn_measurement_device_type '1/4chi goniometer'
_diffrn_measurement_method
;
 Fullsphere data collection, phi and omega scans
;
_diffrn_radiation_monochromator 'Confocal Max Flux optic'
_diffrn_radiation_type MoK\a
_diffrn_radiation_wavelength 0.71075
_diffrn_reflns_av_R_equivalents 0.0147
_diffrn_reflns_av_unetI/netI 0.0169
_diffrn_reflns_Laue_measured_fraction_full 1.000
_diffrn_reflns_Laue_measured_fraction_max 0.949
_diffrn_reflns_limit_h_max 10
_diffrn_reflns_limit_h_min -11
_diffrn_reflns_limit_k_max 25
_diffrn_reflns_limit_k_min -25
_diffrn_reflns_limit_l_max 28
_diffrn_reflns_limit_l_min -30
_diffrn_reflns_number 27323
_diffrn_reflns_point_group_measured_fraction_full 1.000
_diffrn_reflns_point_group_measured_fraction_max 0.949
_diffrn_reflns_theta_full 25.242
_diffrn_reflns_theta_max 34.428
_diffrn_reflns_theta_min 2.480
_diffrn_source 'Microfocus rotating anode X-ray tube'
_diffrn_source_current 24
_diffrn_source_power 50
_diffrn_source_size '0.2 mm x 0.2 mm fine focus'
_diffrn_source_type 'Rigaku MicroMax-007HF'
_exptl_absorpt_coefficient_mu 0.131
_exptl_absorpt_correction_T_max 1.00000
_exptl_absorpt_correction_T_min 0.97216
_exptl_absorpt_correction_type multi-scan
_exptl_absorpt_process_details
;
 CrysAlisPro 1.171.40.35a (Rigaku Oxford Diffraction, 2018)
 Empirical absorption correction using spherical harmonics,
 implemented in SCALE3 ABSPACK scaling algorithm.
;
_exptl_crystal_colour colourless
_exptl_crystal_density_diffrn 1.167
_exptl_crystal_description block
_exptl_crystal_F_000 848
_exptl_crystal_size_max 0.300
_exptl_crystal_size_mid 0.300
_exptl_crystal_size_min 0.300
_refine_diff_density_max 0.584
_refine_diff_density_min -0.190
_refine_diff_density_rms 0.046
_refine_ls_extinction_method none
_refine_ls_goodness_of_fit_ref 1.045
_refine_ls_hydrogen_treatment constr
_refine_ls_matrix_type full
_refine_ls_number_parameters 254
_refine_ls_number_reflns 8944
_refine_ls_number_restraints 0
_refine_ls_restrained_S_all 1.045
_refine_ls_R_factor_all 0.0330
_refine_ls_R_factor_gt 0.0298
_refine_ls_shift/su_max 0.002
_refine_ls_shift/su_mean 0.000
_refine_ls_structure_factor_coef Fsqd
_refine_ls_weighting_details 'w=1/[\s^2^(Fo^2^)+(0.0512P)^2^+0.3852P] where P=(Fo^2^+2Fc^2^)/3'
_refine_ls_weighting_scheme calc
_refine_ls_wR_factor_gt 0.0884
_refine_ls_wR_factor_ref 0.0903
_reflns_Friedel_coverage 0.000
_reflns_number_gt 8095
_reflns_number_total 8944
_reflns_threshold_expression 'I > 2\s(I)'
_cod_data_source_file d1cc01882e2.cif
_cod_data_source_block OSTriOMeSiB
_cod_depositor_comments 'Adding full bibliography for 7128381.cif.'
_cod_original_sg_symbol_H-M 'P 21/n'
_cod_database_code 7128381
_shelx_shelxl_version_number 2018/3
_shelx_space_group_comment
;
The symmetry employed for this shelxl refinement is uniquely defined
by the following loop, which should always be used as a source of
symmetry information in preference to the above space-group names.
They are only intended as comments.
;
_shelx_estimated_absorpt_t_min 0.962
_shelx_estimated_absorpt_t_max 0.962

loop_
_space_group_symop_operation_xyz
'x, y, z'
'-x+1/2, y+1/2, -z+1/2'
'-x, -y, -z'
'x-1/2, -y-1/2, z-1/2'

loop_
_atom_site_label
_atom_site_type_symbol
_atom_site_fract_x
_atom_site_fract_y
_atom_site_fract_z
_atom_site_U_iso_or_equiv
_atom_site_adp_type
_atom_site_occupancy
_atom_site_site_symmetry_order
_atom_site_calc_flag
_atom_site_refinement_flags_posn
_atom_site_refinement_flags_adp
_atom_site_refinement_flags_occupancy
_atom_site_disorder_assembly
_atom_site_disorder_group
Si1 Si 0.49432(2) 0.88678(2) 0.11276(2) 0.01436(4) Uani 1 1 d . . . . .
O1 O 0.28688(6) 1.05621(3) 0.13371(2) 0.01502(8) Uani 1 1 d . . . . .
O2 O 0.43463(7) 1.07834(3) 0.24991(2) 0.01509(8) Uani 1 1 d . . . . .
O3 O 0.69911(6) 0.85478(3) 0.38911(2) 0.01621(8) Uani 1 1 d . . . . .
O4 O 0.23171(7) 0.94222(3) 0.52546(2) 0.01802(9) Uani 1 1 d . . . . .
O5 O 0.12443(6) 0.95413(3) 0.26967(2) 0.01772(9) Uani 1 1 d . . . . .
C1 C 0.44663(8) 0.93108(3) 0.19952(3) 0.01250(9) Uani 1 1 d . . . . .
C2 C 0.25193(8) 1.14144(4) 0.14902(3) 0.01455(10) Uani 1 1 d . . . . .
C3 C 0.05456(9) 1.14638(5) 0.16435(4) 0.02288(13) Uani 1 1 d . . . . .
H3A H 0.021976 1.203470 0.170659 0.034 Uiso 1 1 calc R U . . .
H3B H 0.046695 1.115929 0.208401 0.034 Uiso 1 1 calc R U . . .
H3C H -0.031673 1.122927 0.123845 0.034 Uiso 1 1 calc R U . . .
C4 C 0.26772(10) 1.19224(4) 0.08290(4) 0.02121(12) Uani 1 1 d . . . . .
H4A H 0.261507 1.250175 0.094690 0.032 Uiso 1 1 calc R U . . .
H4B H 0.165598 1.178583 0.043727 0.032 Uiso 1 1 calc R U . . .
H4C H 0.386209 1.180699 0.067709 0.032 Uiso 1 1 calc R U . . .
C5 C 0.40440(8) 1.15867(4) 0.21674(3) 0.01435(10) Uani 1 1 d . . . . .
C6 C 0.34749(11) 1.21768(4) 0.27103(4) 0.02272(13) Uani 1 1 d . . . . .
H6A H 0.313419 1.270077 0.247507 0.034 Uiso 1 1 calc R U . . .
H6B H 0.451319 1.225535 0.310986 0.034 Uiso 1 1 calc R U . . .
H6C H 0.241075 1.195463 0.289569 0.034 Uiso 1 1 calc R U . . .
C7 C 0.58987(9) 1.18456(4) 0.19736(4) 0.02146(12) Uani 1 1 d . . . . .
H7A H 0.579929 1.240360 0.178671 0.032 Uiso 1 1 calc R U . . .
H7B H 0.621998 1.147794 0.160526 0.032 Uiso 1 1 calc R U . . .
H7C H 0.686567 1.182115 0.240460 0.032 Uiso 1 1 calc R U . . .
C8 C 0.47212(8) 0.88563(3) 0.26051(3) 0.01269(9) Uani 1 1 d . . . . .
H8 H 0.535174 0.835362 0.258592 0.015 Uiso 1 1 calc R U . . .
C9 C 0.41334(8) 0.90509(3) 0.32964(3) 0.01217(9) Uani 1 1 d . . . . .
C10 C 0.52826(8) 0.88492(3) 0.39520(3) 0.01232(9) Uani 1 1 d . . . . .
C11 C 0.47422(8) 0.89601(4) 0.46219(3) 0.01338(10) Uani 1 1 d . . . . .
H11 H 0.554612 0.881580 0.505596 0.016 Uiso 1 1 calc R U . . .
C12 C 0.29949(8) 0.92877(4) 0.46347(3) 0.01373(10) Uani 1 1 d . . . . .
C13 C 0.17999(8) 0.95026(4) 0.39991(3) 0.01506(10) Uani 1 1 d . . . . .
H13 H 0.061730 0.973063 0.401613 0.018 Uiso 1 1 calc R U . . .
C14 C 0.23700(8) 0.93772(4) 0.33394(3) 0.01352(10) Uani 1 1 d . . . . .
C15 C 0.82384(9) 0.83625(4) 0.45462(3) 0.01902(11) Uani 1 1 d . . . . .
H15A H 0.941430 0.816411 0.443240 0.029 Uiso 1 1 calc R U . . .
H15B H 0.769032 0.794183 0.481158 0.029 Uiso 1 1 calc R U . . .
H15C H 0.846348 0.885473 0.484244 0.029 Uiso 1 1 calc R U . . .
C16 C 0.34499(10) 0.91609(4) 0.59147(3) 0.01930(11) Uani 1 1 d . . . . .
H16A H 0.280630 0.927184 0.631776 0.029 Uiso 1 1 calc R U . . .
H16B H 0.462924 0.945691 0.598718 0.029 Uiso 1 1 calc R U . . .
H16C H 0.368812 0.857535 0.589016 0.029 Uiso 1 1 calc R U . . .
C17 C -0.06507(9) 0.97227(7) 0.27147(4) 0.03118(18) Uani 1 1 d . . . . .
H17A H -0.134524 0.975640 0.222122 0.047 Uiso 1 1 calc R U . . .
H17B H -0.073043 1.024457 0.295933 0.047 Uiso 1 1 calc R U . . .
H17C H -0.117793 0.929182 0.297597 0.047 Uiso 1 1 calc R U . . .
C18 C 0.60297(12) 0.78323(5) 0.12688(4) 0.02611(15) Uani 1 1 d . . . . .
H18A H 0.626063 0.761915 0.080743 0.039 Uiso 1 1 calc R U . . .
H18B H 0.519057 0.746446 0.146489 0.039 Uiso 1 1 calc R U . . .
H18C H 0.720519 0.787252 0.160796 0.039 Uiso 1 1 calc R U . . .
C19 C 0.65730(10) 0.95428(5) 0.07333(4) 0.02244(13) Uani 1 1 d . . . . .
H19A H 0.654041 0.939660 0.022741 0.034 Uiso 1 1 calc R U . . .
H19B H 0.783496 0.947222 0.100258 0.034 Uiso 1 1 calc R U . . .
H19C H 0.619438 1.011212 0.076422 0.034 Uiso 1 1 calc R U . . .
C20 C 0.26683(11) 0.87689(4) 0.04966(4) 0.02238(13) Uani 1 1 d . . . . .
H20A H 0.288668 0.858602 0.002406 0.034 Uiso 1 1 calc R U . . .
H20B H 0.204126 0.929812 0.044642 0.034 Uiso 1 1 calc R U . . .
H20C H 0.188861 0.837081 0.068975 0.034 Uiso 1 1 calc R U . . .
B1 B 0.38088(9) 1.02163(4) 0.19633(3) 0.01283(10) Uani 1 1 d . . . . .

loop_
_atom_site_aniso_label
_atom_site_aniso_U_11
_atom_site_aniso_U_22
_atom_site_aniso_U_33
_atom_site_aniso_U_23
_atom_site_aniso_U_13
_atom_site_aniso_U_12
Si1 0.01868(8) 0.01418(8) 0.01023(7) -0.00001(5) 0.00257(6) 0.00289(5)
O1 0.0182(2) 0.01235(18) 0.01322(17) -0.00038(14) -0.00066(15) 0.00223(14)
O2 0.0194(2) 0.01237(18) 0.01240(17) -0.00029(14) -0.00007(15) 0.00138(15)
O3 0.01475(18) 0.0201(2) 0.01379(18) 0.00155(15) 0.00241(14) 0.00448(15)
O4 0.0169(2) 0.0275(2) 0.01028(17) 0.00004(16) 0.00394(15) 0.00098(17)
O5 0.01225(18) 0.0288(2) 0.01154(17) 0.00270(16) 0.00059(14) 0.00074(16)
C1 0.0139(2) 0.0123(2) 0.0113(2) 0.00010(17) 0.00226(17) 0.00012(17)
C2 0.0146(2) 0.0127(2) 0.0156(2) -0.00022(18) 0.00071(18) 0.00251(18)
C3 0.0140(3) 0.0242(3) 0.0299(3) -0.0019(3) 0.0025(2) 0.0032(2)
C4 0.0268(3) 0.0175(3) 0.0180(3) 0.0041(2) 0.0004(2) 0.0032(2)
C5 0.0155(2) 0.0119(2) 0.0150(2) -0.00074(18) 0.00107(18) 0.00177(18)
C6 0.0274(3) 0.0187(3) 0.0210(3) -0.0062(2) 0.0014(2) 0.0061(2)
C7 0.0173(3) 0.0212(3) 0.0253(3) 0.0004(2) 0.0020(2) -0.0039(2)
C8 0.0145(2) 0.0123(2) 0.0114(2) -0.00016(16) 0.00255(17) -0.00058(17)
C9 0.0132(2) 0.0130(2) 0.0103(2) 0.00020(17) 0.00219(17) -0.00111(17)
C10 0.0131(2) 0.0120(2) 0.0119(2) 0.00057(16) 0.00234(17) -0.00053(17)
C11 0.0141(2) 0.0151(2) 0.0108(2) 0.00050(17) 0.00168(17) -0.00097(18)
C12 0.0144(2) 0.0165(2) 0.0107(2) -0.00032(17) 0.00321(17) -0.00212(18)
C13 0.0125(2) 0.0208(3) 0.0121(2) 0.00092(19) 0.00258(17) -0.00009(19)
C14 0.0124(2) 0.0168(2) 0.0109(2) 0.00093(17) 0.00111(17) -0.00162(18)
C15 0.0165(2) 0.0229(3) 0.0169(2) 0.0039(2) 0.0008(2) 0.0047(2)
C16 0.0226(3) 0.0247(3) 0.0108(2) 0.0016(2) 0.0034(2) -0.0009(2)
C17 0.0109(3) 0.0634(6) 0.0188(3) 0.0115(3) 0.0014(2) 0.0015(3)
C18 0.0377(4) 0.0213(3) 0.0200(3) 0.0011(2) 0.0071(3) 0.0127(3)
C19 0.0257(3) 0.0279(3) 0.0152(2) 0.0008(2) 0.0075(2) -0.0012(2)
C20 0.0261(3) 0.0207(3) 0.0180(3) -0.0028(2) -0.0023(2) -0.0006(2)
B1 0.0133(2) 0.0134(2) 0.0118(2) 0.00017(19) 0.00218(19) 0.00053(19)

loop_
_atom_type_symbol
_atom_type_description
_atom_type_scat_dispersion_real
_atom_type_scat_dispersion_imag
_atom_type_scat_source
C C 0.0033 0.0016 'International Tables Vol C Tables 4.2.6.8 and 6.1.1.4'
H H 0.0000 0.0000 'International Tables Vol C Tables 4.2.6.8 and 6.1.1.4'
B B 0.0013 0.0007 'International Tables Vol C Tables 4.2.6.8 and 6.1.1.4'
O O 0.0106 0.0060 'International Tables Vol C Tables 4.2.6.8 and 6.1.1.4'
Si Si 0.0817 0.0704 'International Tables Vol C Tables 4.2.6.8 and 6.1.1.4'

loop_
_geom_angle_atom_site_label_1
_geom_angle_atom_site_label_2
_geom_angle_atom_site_label_3
_geom_angle
_geom_angle_site_symmetry_1
_geom_angle_site_symmetry_3
_geom_angle_publ_flag
C20 Si1 C18 108.58(4) . . ?
C20 Si1 C19 110.88(3) . . ?
C18 Si1 C19 107.92(4) . . ?
C20 Si1 C1 107.72(3) . . ?
C18 Si1 C1 111.53(3) . . ?
C19 Si1 C1 110.22(3) . . ?
B1 O1 C2 107.69(5) . . ?
B1 O2 C5 107.12(5) . . ?
C10 O3 C15 117.22(5) . . ?
C12 O4 C16 116.85(5) . . ?
C14 O5 C17 117.22(5) . . ?
C8 C1 B1 123.53(5) . . ?
C8 C1 Si1 120.42(4) . . ?
B1 C1 Si1 116.04(4) . . ?
O1 C2 C4 108.79(5) . . ?
O1 C2 C3 107.07(5) . . ?
C4 C2 C3 109.76(5) . . ?
O1 C2 C5 102.09(4) . . ?
C4 C2 C5 114.96(5) . . ?
C3 C2 C5 113.52(5) . . ?
O2 C5 C6 109.05(5) . . ?
O2 C5 C7 106.25(5) . . ?
C6 C5 C7 110.18(5) . . ?
O2 C5 C2 102.60(4) . . ?
C6 C5 C2 115.01(5) . . ?
C7 C5 C2 113.05(5) . . ?
C1 C8 C9 127.66(5) . . ?
C10 C9 C14 116.73(5) . . ?
C10 C9 C8 120.09(5) . . ?
C14 C9 C8 122.97(5) . . ?
O3 C10 C11 122.08(5) . . ?
O3 C10 C9 115.17(5) . . ?
C11 C10 C9 122.75(5) . . ?
C12 C11 C10 118.25(5) . . ?
O4 C12 C11 123.49(5) . . ?
O4 C12 C13 115.14(5) . . ?
C11 C12 C13 121.38(5) . . ?
C14 C13 C12 119.05(5) . . ?
O5 C14 C13 122.15(5) . . ?
O5 C14 C9 115.98(5) . . ?
C13 C14 C9 121.85(5) . . ?
O2 B1 O1 112.55(5) . . ?
O2 B1 C1 124.66(5) . . ?
O1 B1 C1 121.95(5) . . ?

loop_
_geom_bond_atom_site_label_1
_geom_bond_atom_site_label_2
_geom_bond_distance
_geom_bond_site_symmetry_2
_geom_bond_publ_flag
Si1 C20 1.8760(7) . ?
Si1 C18 1.8769(7) . ?
Si1 C19 1.8770(7) . ?
Si1 C1 1.8791(6) . ?
O1 B1 1.3796(8) . ?
O1 C2 1.4610(7) . ?
O2 B1 1.3794(8) . ?
O2 C5 1.4603(7) . ?
O3 C10 1.3701(7) . ?
O3 C15 1.4333(8) . ?
O4 C12 1.3667(7) . ?
O4 C16 1.4342(8) . ?
O5 C14 1.3668(7) . ?
O5 C17 1.4267(8) . ?
C1 C8 1.3559(8) . ?
C1 B1 1.5613(9) . ?
C2 C4 1.5215(9) . ?
C2 C3 1.5267(9) . ?
C2 C5 1.5666(8) . ?
C5 C6 1.5208(9) . ?
C5 C7 1.5291(9) . ?
C8 C9 1.4785(8) . ?
C9 C10 1.4067(8) . ?
C9 C14 1.4146(8) . ?
C10 C11 1.4010(8) . ?
C11 C12 1.3932(8) . ?
C12 C13 1.3987(8) . ?
C13 C14 1.3960(8) . ?

loop_
_geom_torsion_atom_site_label_1
_geom_torsion_atom_site_label_2
_geom_torsion_atom_site_label_3
_geom_torsion_atom_site_label_4
_geom_torsion
_geom_torsion_site_symmetry_1
_geom_torsion_site_symmetry_2
_geom_torsion_site_symmetry_3
_geom_torsion_site_symmetry_4
_geom_torsion_publ_flag
C20 Si1 C1 C8 112.14(5) . . . . ?
C18 Si1 C1 C8 -6.91(6) . . . . ?
C19 Si1 C1 C8 -126.77(5) . . . . ?
C20 Si1 C1 B1 -68.83(5) . . . . ?
C18 Si1 C1 B1 172.12(5) . . . . ?
C19 Si1 C1 B1 52.27(5) . . . . ?
B1 O1 C2 C4 144.07(5) . . . . ?
B1 O1 C2 C3 -97.37(6) . . . . ?
B1 O1 C2 C5 22.14(6) . . . . ?
B1 O2 C5 C6 146.19(5) . . . . ?
B1 O2 C5 C7 -95.07(6) . . . . ?
B1 O2 C5 C2 23.81(6) . . . . ?
O1 C2 C5 O2 -27.64(5) . . . . ?
C4 C2 C5 O2 -145.23(5) . . . . ?
C3 C2 C5 O2 87.24(6) . . . . ?
O1 C2 C5 C6 -145.89(5) . . . . ?
C4 C2 C5 C6 96.52(7) . . . . ?
C3 C2 C5 C6 -31.02(8) . . . . ?
O1 C2 C5 C7 86.36(6) . . . . ?
C4 C2 C5 C7 -31.23(7) . . . . ?
C3 C2 C5 C7 -158.77(6) . . . . ?
B1 C1 C8 C9 12.02(10) . . . . ?
Si1 C1 C8 C9 -169.02(5) . . . . ?
C1 C8 C9 C10 -142.01(6) . . . . ?
C1 C8 C9 C14 43.41(9) . . . . ?
C15 O3 C10 C11 -1.23(8) . . . . ?
C15 O3 C10 C9 177.70(5) . . . . ?
C14 C9 C10 O3 -178.94(5) . . . . ?
C8 C9 C10 O3 6.15(8) . . . . ?
C14 C9 C10 C11 -0.03(8) . . . . ?
C8 C9 C10 C11 -174.94(5) . . . . ?
O3 C10 C11 C12 178.54(5) . . . . ?
C9 C10 C11 C12 -0.30(9) . . . . ?
C16 O4 C12 C11 -3.87(9) . . . . ?
C16 O4 C12 C13 176.05(5) . . . . ?
C10 C11 C12 O4 179.89(5) . . . . ?
C10 C11 C12 C13 -0.02(9) . . . . ?
O4 C12 C13 C14 -179.25(5) . . . . ?
C11 C12 C13 C14 0.66(9) . . . . ?
C17 O5 C14 C13 -9.89(10) . . . . ?
C17 O5 C14 C9 168.44(7) . . . . ?
C12 C13 C14 O5 177.22(6) . . . . ?
C12 C13 C14 C9 -1.02(9) . . . . ?
C10 C9 C14 O5 -177.64(5) . . . . ?
C8 C9 C14 O5 -2.89(8) . . . . ?
C10 C9 C14 C13 0.70(9) . . . . ?
C8 C9 C14 C13 175.45(6) . . . . ?
C5 O2 B1 O1 -10.99(7) . . . . ?
C5 O2 B1 C1 158.68(5) . . . . ?
C2 O1 B1 O2 -8.22(7) . . . . ?
C2 O1 B1 C1 -178.21(5) . . . . ?
C8 C1 B1 O2 37.72(9) . . . . ?
Si1 C1 B1 O2 -141.28(5) . . . . ?
C8 C1 B1 O1 -153.53(6) . . . . ?
Si1 C1 B1 O1 27.47(7) . . . . ?
